data_1506154
loop_
_publ_author_name
'Cho, Chang-Woo'
'Krische, Michael J.'

_publ_section_title
;
 Alpha-hydroxy esters via enantioselective hydrogen-mediated C-C coupling:
 regiocontrolled reactions of silyl-substituted 1,3-diynes.
;
_journal_issue 17
_journal_name_full 'Organic letters'
_journal_page_first 3873
_journal_page_last 3876
_journal_paper_doi 10.1021/ol061485k
_journal_volume 8
_journal_year 2006
_chemical_formula_sum 'C27 H29 N O2 Si'
_chemical_formula_weight 427.60
_chemical_name_systematic
; 
 ? 
;
_space_group_IT_number 4
_symmetry_space_group_name_Hall 'P 2yb'
_symmetry_space_group_name_H-M 'P 1 21 1'
_atom_sites_solution_hydrogens geom
_atom_sites_solution_primary direct
_atom_sites_solution_secondary difmap
_audit_creation_method SHELXL-97
_cell_angle_alpha 90.00
_cell_angle_beta 96.885(2)
_cell_angle_gamma 90.00
_cell_formula_units_Z 2
_cell_length_a 6.0952(3)
_cell_length_b 16.8339(8)
_cell_length_c 11.9653(6)
_cell_measurement_temperature 153(2)
_cell_volume 1218.86(10)
_computing_structure_refinement 'SHELXL-97 (Sheldrick, 1997)'
_computing_structure_solution 'SHELXS-97 (Sheldrick, 1990)'
_diffrn_ambient_temperature 153(2)
_diffrn_measured_fraction_theta_full 0.996
_diffrn_measured_fraction_theta_max 0.996
_diffrn_radiation_monochromator graphite
_diffrn_radiation_source 'fine-focus sealed tube'
_diffrn_radiation_type MoK\a
_diffrn_radiation_wavelength 0.71073
_diffrn_reflns_av_R_equivalents 0.0000
_diffrn_reflns_av_sigmaI/netI 0.0539
_diffrn_reflns_limit_h_max 7
_diffrn_reflns_limit_h_min -7
_diffrn_reflns_limit_k_max 21
_diffrn_reflns_limit_k_min -21
_diffrn_reflns_limit_l_max 15
_diffrn_reflns_limit_l_min -15
_diffrn_reflns_number 5399
_diffrn_reflns_theta_full 27.49
_diffrn_reflns_theta_max 27.49
_diffrn_reflns_theta_min 2.42
_exptl_absorpt_coefficient_mu 0.119
_exptl_absorpt_correction_T_max 0.9790
_exptl_absorpt_correction_T_min 0.9698
_exptl_crystal_density_diffrn 1.165
_exptl_crystal_density_method 'not measured'
_exptl_crystal_F_000 456
_exptl_crystal_size_max 0.26
_exptl_crystal_size_mid 0.20
_exptl_crystal_size_min 0.18
_refine_diff_density_max 0.149
_refine_diff_density_min -0.156
_refine_diff_density_rms 0.035
_refine_ls_abs_structure_details 'Flack H D (1983), Acta Cryst. A39, 876-881'
_refine_ls_abs_structure_Flack 0.00(10)
_refine_ls_extinction_coef 0.022(2)
_refine_ls_extinction_expression Fc^*^=kFc[1+0.001xFc^2^\l^3^/sin(2\q)]^-1/4^
_refine_ls_extinction_method SHELXL
_refine_ls_goodness_of_fit_ref 1.032
_refine_ls_hydrogen_treatment mixed
_refine_ls_matrix_type full
_refine_ls_number_parameters 398
_refine_ls_number_reflns 5399
_refine_ls_number_restraints 1
_refine_ls_restrained_S_all 1.031
_refine_ls_R_factor_all 0.0572
_refine_ls_R_factor_gt 0.0389
_refine_ls_shift/su_max 0.565
_refine_ls_shift/su_mean 0.004
_refine_ls_structure_factor_coef Fsqd
_refine_ls_weighting_details 'calc w=1/[\s^2^(Fo^2^)+(0.0339P)^2^+0.0940P] where P=(Fo^2^+2Fc^2^)/3'
_refine_ls_weighting_scheme calc
_refine_ls_wR_factor_gt 0.0784
_refine_ls_wR_factor_ref 0.0859
_reflns_number_gt 4393
_reflns_number_total 5399
_reflns_threshold_expression >2sigma(I)
_cod_data_source_file ol061485krom20060616_123023.cif
_cod_data_source_block tms606
_cod_database_code 1506154

loop_
_symmetry_equiv_pos_as_xyz
'x, y, z'
'-x, y+1/2, -z'

loop_
_atom_site_label
_atom_site_type_symbol
_atom_site_fract_x
_atom_site_fract_y
_atom_site_fract_z
_atom_site_U_iso_or_equiv
_atom_site_adp_type
_atom_site_occupancy
_atom_site_symmetry_multiplicity
_atom_site_calc_flag
C1 C -0.0060(2) 0.22755(13) 0.53789(13) 0.0306(4) Uani 1 1 d
C2 C 0.1104(3) 0.15883(12) 0.55421(16) 0.0349(5) Uani 1 1 d
C3 C 0.0420(3) 0.09638(13) 0.62261(16) 0.0397(5) Uani 1 1 d
C4 C 0.1648(5) 0.02497(14) 0.6416(2) 0.0540(6) Uani 1 1 d
C5 C 0.0917(6) -0.03297(17) 0.7094(2) 0.0700(8) Uani 1 1 d
C6 C -0.1000(6) -0.0229(2) 0.7600(3) 0.0749(9) Uani 1 1 d
C7 C -0.2218(5) 0.04408(19) 0.7429(2) 0.0609(7) Uani 1 1 d
C8 C -0.1541(3) 0.10631(14) 0.67421(16) 0.0437(5) Uani 1 1 d
C9 C -0.2727(3) 0.17750(15) 0.65548(17) 0.0443(5) Uani 1 1 d
C10 C -0.2027(3) 0.23623(14) 0.59015(15) 0.0370(5) Uani 1 1 d
C11 C 0.0684(3) 0.29723(12) 0.47226(16) 0.0341(4) Uani 1 1 d
C12 C 0.1596(4) 0.36380(15) 0.5504(2) 0.0504(6) Uani 1 1 d
N13 N 0.2345(3) 0.27578(10) 0.39904(13) 0.0353(4) Uani 1 1 d
C14 C 0.1910(3) 0.24878(11) 0.29485(14) 0.0300(4) Uani 1 1 d
O15 O 0.00321(18) 0.23635(10) 0.24791(10) 0.0420(4) Uani 1 1 d
C16 C 0.3939(2) 0.23319(13) 0.23343(14) 0.0304(4) Uani 1 1 d
O17 O 0.5815(2) 0.26104(9) 0.30459(10) 0.0389(3) Uani 1 1 d
C18 C 0.3624(3) 0.27164(12) 0.11681(14) 0.0312(4) Uani 1 1 d
Si19 Si 0.18804(8) 0.22150(3) -0.00504(4) 0.03546(15) Uani 1 1 d
C20 C 0.0833(6) 0.12443(18) 0.0373(2) 0.0643(7) Uani 1 1 d
C21 C 0.3643(5) 0.2039(2) -0.1191(2) 0.0623(8) Uani 1 1 d
C22 C -0.0443(4) 0.2887(2) -0.0559(3) 0.0672(8) Uani 1 1 d
C23 C 0.4658(3) 0.34006(13) 0.10445(17) 0.0389(5) Uani 1 1 d
C24 C 0.4575(3) 0.38530(13) 0.00274(18) 0.0404(5) Uani 1 1 d
C25 C 0.4587(3) 0.42349(13) -0.08173(18) 0.0410(5) Uani 1 1 d
C26 C 0.4546(3) 0.46747(12) -0.18510(17) 0.0353(4) Uani 1 1 d
C27 C 0.2737(4) 0.51527(12) -0.22337(19) 0.0413(5) Uani 1 1 d
C28 C 0.2706(4) 0.55718(13) -0.3215(2) 0.0468(6) Uani 1 1 d
C29 C 0.4448(4) 0.55280(14) -0.38438(19) 0.0455(5) Uani 1 1 d
C30 C 0.6262(4) 0.50654(14) -0.34736(19) 0.0457(5) Uani 1 1 d
C31 C 0.6315(3) 0.46375(13) -0.24839(18) 0.0415(5) Uani 1 1 d
H2A H 0.254(4) 0.1544(13) 0.5231(17) 0.043(6) Uiso 1 1 d
H4A H 0.300(4) 0.0235(15) 0.603(2) 0.061(8) Uiso 1 1 d
H5A H 0.190(5) -0.079(2) 0.716(2) 0.085(10) Uiso 1 1 d
H6A H -0.142(5) -0.059(2) 0.814(3) 0.086(9) Uiso 1 1 d
H7A H -0.353(4) 0.0497(16) 0.779(2) 0.061(7) Uiso 1 1 d
H9A H -0.414(4) 0.1858(14) 0.6898(19) 0.055(7) Uiso 1 1 d
H10A H -0.277(3) 0.2853(13) 0.5788(16) 0.037(5) Uiso 1 1 d
H11A H -0.062(3) 0.3162(12) 0.4206(17) 0.034(5) Uiso 1 1 d
H12A H 0.194(5) 0.411(2) 0.506(3) 0.085(9) Uiso 1 1 d
H12B H 0.058(4) 0.3773(14) 0.602(2) 0.051(6) Uiso 1 1 d
H12C H 0.293(4) 0.3456(13) 0.603(2) 0.048(6) Uiso 1 1 d
H16A H 0.404(3) 0.1726(14) 0.2268(16) 0.039(6) Uiso 1 1 d
H20A H 0.216(5) 0.0867(19) 0.067(3) 0.086(10) Uiso 1 1 d
H20B H -0.013(5) 0.1327(18) 0.093(3) 0.082(9) Uiso 1 1 d
H20C H 0.002(4) 0.0953(16) -0.027(2) 0.062(7) Uiso 1 1 d
H21A H 0.483(5) 0.1704(19) -0.086(2) 0.080(9) Uiso 1 1 d
H21B H 0.284(5) 0.1774(19) -0.177(3) 0.081(9) Uiso 1 1 d
H21C H 0.439(5) 0.2558(19) -0.145(2) 0.080(8) Uiso 1 1 d
H22A H -0.125(6) 0.269(2) -0.121(3) 0.107(11) Uiso 1 1 d
H22B H -0.152(6) 0.295(2) 0.012(3) 0.115(11) Uiso 1 1 d
H22C H 0.011(6) 0.340(2) -0.071(3) 0.099(12) Uiso 1 1 d
H23A H 0.559(4) 0.3637(14) 0.168(2) 0.055(7) Uiso 1 1 d
H27A H 0.151(4) 0.5197(14) -0.182(2) 0.055(7) Uiso 1 1 d
H28A H 0.142(4) 0.5873(16) -0.346(2) 0.068(8) Uiso 1 1 d
H29A H 0.442(4) 0.5820(13) -0.451(2) 0.049(6) Uiso 1 1 d
H30A H 0.739(4) 0.5036(16) -0.390(2) 0.062(7) Uiso 1 1 d
H31A H 0.761(4) 0.4306(13) -0.2224(18) 0.044(6) Uiso 1 1 d
H17 H 0.697(4) 0.2491(15) 0.281(2) 0.059(7) Uiso 1 1 d
H13 H 0.364(4) 0.2823(12) 0.4223(16) 0.031(5) Uiso 1 1 d

loop_
_atom_site_aniso_label
_atom_site_aniso_U_11
_atom_site_aniso_U_22
_atom_site_aniso_U_33
_atom_site_aniso_U_23
_atom_site_aniso_U_13
_atom_site_aniso_U_12
C1 0.0251(8) 0.0454(11) 0.0214(8) -0.0081(9) 0.0029(6) -0.0012(9)
C2 0.0272(10) 0.0474(12) 0.0300(10) -0.0085(9) 0.0030(8) 0.0000(9)
C3 0.0396(11) 0.0473(12) 0.0303(11) -0.0055(9) -0.0041(8) -0.0050(10)
C4 0.0615(16) 0.0505(16) 0.0457(14) -0.0032(11) -0.0117(12) -0.0004(12)
C5 0.090(2) 0.0513(16) 0.0593(18) 0.0028(13) -0.0304(16) -0.0052(16)
C6 0.094(2) 0.074(2) 0.0512(17) 0.0147(15) -0.0135(16) -0.0366(19)
C7 0.0702(18) 0.0737(19) 0.0369(13) 0.0045(12) -0.0009(12) -0.0317(16)
C8 0.0416(11) 0.0592(14) 0.0289(11) -0.0042(9) -0.0008(8) -0.0149(11)
C9 0.0329(11) 0.0708(15) 0.0308(11) -0.0075(10) 0.0105(8) -0.0081(10)
C10 0.0294(9) 0.0514(14) 0.0309(10) -0.0094(9) 0.0068(7) 0.0004(10)
C11 0.0271(10) 0.0458(11) 0.0302(10) -0.0069(9) 0.0064(8) -0.0009(8)
C12 0.0507(14) 0.0534(15) 0.0480(14) -0.0163(12) 0.0095(12) -0.0085(12)
N13 0.0219(8) 0.0558(11) 0.0288(9) -0.0034(7) 0.0050(6) -0.0049(7)
C14 0.0246(9) 0.0405(11) 0.0254(9) 0.0025(7) 0.0048(7) -0.0018(7)
O15 0.0211(6) 0.0729(11) 0.0322(7) -0.0109(7) 0.0046(5) -0.0044(6)
C16 0.0213(8) 0.0454(13) 0.0245(8) 0.0017(8) 0.0028(6) -0.0009(8)
O17 0.0201(6) 0.0691(10) 0.0276(7) -0.0011(6) 0.0039(5) -0.0008(6)
C18 0.0221(8) 0.0467(12) 0.0258(9) 0.0020(8) 0.0066(6) 0.0040(8)
Si19 0.0282(2) 0.0525(3) 0.0262(3) -0.0018(2) 0.00536(18) -0.0050(3)
C20 0.086(2) 0.0624(17) 0.0456(15) -0.0112(13) 0.0122(15) -0.0277(16)
C21 0.0478(14) 0.097(2) 0.0450(14) -0.0275(15) 0.0161(11) -0.0195(15)
C22 0.0410(14) 0.092(2) 0.0637(19) 0.0042(16) -0.0146(12) 0.0000(14)
C23 0.0370(11) 0.0490(13) 0.0309(11) -0.0002(9) 0.0045(8) -0.0073(10)
C24 0.0380(11) 0.0466(12) 0.0379(12) 0.0013(10) 0.0091(8) -0.0069(9)
C25 0.0371(11) 0.0464(12) 0.0404(12) -0.0002(10) 0.0090(9) -0.0040(9)
C26 0.0365(10) 0.0328(10) 0.0369(11) 0.0005(8) 0.0052(8) -0.0072(8)
C27 0.0367(11) 0.0363(11) 0.0520(14) -0.0028(10) 0.0092(10) -0.0021(9)
C28 0.0412(13) 0.0346(12) 0.0623(16) 0.0053(11) -0.0033(11) 0.0013(10)
C29 0.0499(13) 0.0453(12) 0.0395(12) 0.0129(10) -0.0024(10) -0.0121(10)
C30 0.0391(12) 0.0582(14) 0.0407(13) 0.0080(11) 0.0089(10) -0.0071(10)
C31 0.0327(11) 0.0491(13) 0.0428(13) 0.0090(10) 0.0053(9) 0.0018(10)

loop_
_atom_type_symbol
_atom_type_description
_atom_type_scat_dispersion_real
_atom_type_scat_dispersion_imag
_atom_type_scat_source
C C 0.0033 0.0016 'International Tables Vol C Tables 4.2.6.8 and 6.1.1.4'
H H 0.0000 0.0000 'International Tables Vol C Tables 4.2.6.8 and 6.1.1.4'
N N 0.0061 0.0033 'International Tables Vol C Tables 4.2.6.8 and 6.1.1.4'
O O 0.0106 0.0060 'International Tables Vol C Tables 4.2.6.8 and 6.1.1.4'
Si Si 0.0817 0.0704 'International Tables Vol C Tables 4.2.6.8 and 6.1.1.4'

loop_
_geom_angle_atom_site_label_1
_geom_angle_atom_site_label_2
_geom_angle_atom_site_label_3
_geom_angle
C2 C1 C10 118.46(19)
C2 C1 C11 123.47(15)
C10 C1 C11 117.98(18)
C1 C2 C3 121.80(17)
C1 C2 H2A 118.6(12)
C3 C2 H2A 119.4(12)
C8 C3 C4 119.0(2)
C8 C3 C2 118.85(19)
C4 C3 C2 122.1(2)
C5 C4 C3 119.5(3)
C5 C4 H4A 126.9(15)
C3 C4 H4A 113.5(15)
C4 C5 C6 121.2(3)
C4 C5 H5A 112.0(18)
C6 C5 H5A 126.7(18)
C7 C6 C5 120.7(3)
C7 C6 H6A 117.0(19)
C5 C6 H6A 122.0(19)
C6 C7 C8 120.7(3)
C6 C7 H7A 119.1(17)
C8 C7 H7A 120.2(17)
C9 C8 C3 118.4(2)
C9 C8 C7 122.8(2)
C3 C8 C7 118.8(2)
C10 C9 C8 121.43(19)
C10 C9 H9A 118.4(14)
C8 C9 H9A 120.1(14)
C9 C10 C1 121.1(2)
C9 C10 H10A 122.7(12)
C1 C10 H10A 116.2(12)
N13 C11 C1 113.10(16)
N13 C11 C12 108.82(16)
C1 C11 C12 111.25(17)
N13 C11 H11A 105.4(11)
C1 C11 H11A 107.6(11)
C12 C11 H11A 110.5(11)
C11 C12 H12A 110.2(18)
C11 C12 H12B 110.9(15)
H12A C12 H12B 111(2)
C11 C12 H12C 111.4(13)
H12A C12 H12C 112(2)
H12B C12 H12C 101.9(19)
C14 N13 C11 125.10(16)
C14 N13 H13 116.3(13)
C11 N13 H13 118.5(13)
O15 C14 N13 123.92(15)
O15 C14 C16 120.73(15)
N13 C14 C16 115.35(14)
O17 C16 C18 114.27(15)
O17 C16 C14 107.05(14)
C18 C16 C14 110.15(14)
O17 C16 H16A 109.0(11)
C18 C16 H16A 110.6(11)
C14 C16 H16A 105.3(11)
C16 O17 H17 112.0(17)
C23 C18 C16 117.32(17)
C23 C18 Si19 121.97(14)
C16 C18 Si19 120.70(14)
C20 Si19 C22 110.71(16)
C20 Si19 C21 108.02(15)
C22 Si19 C21 110.01(15)
C20 Si19 C18 111.28(11)
C22 Si19 C18 108.41(12)
C21 Si19 C18 108.39(10)
Si19 C20 H20A 110.4(16)
Si19 C20 H20B 109.0(19)
H20A C20 H20B 112(2)
Si19 C20 H20C 112.1(14)
H20A C20 H20C 105(2)
H20B C20 H20C 109(2)
Si19 C21 H21A 105.4(18)
Si19 C21 H21B 109.4(17)
H21A C21 H21B 109(3)
Si19 C21 H21C 112.9(15)
H21A C21 H21C 106(2)
H21B C21 H21C 113(2)
Si19 C22 H22A 111(2)
Si19 C22 H22B 108(2)
H22A C22 H22B 110(3)
Si19 C22 H22C 110(2)
H22A C22 H22C 109(3)
H22B C22 H22C 108(3)
C18 C23 C24 125.91(19)
C18 C23 H23A 120.1(14)
C24 C23 H23A 114.0(14)
C25 C24 C23 177.6(2)
C24 C25 C26 178.0(2)
C31 C26 C27 118.71(18)
C31 C26 C25 120.65(18)
C27 C26 C25 120.64(18)
C28 C27 C26 120.5(2)
C28 C27 H27A 118.7(14)
C26 C27 H27A 120.8(14)
C27 C28 C29 120.7(2)
C27 C28 H28A 118.0(16)
C29 C28 H28A 121.3(16)
C28 C29 C30 119.7(2)
C28 C29 H29A 120.2(14)
C30 C29 H29A 120.1(14)
C29 C30 C31 120.3(2)
C29 C30 H30A 118.9(16)
C31 C30 H30A 120.8(17)
C30 C31 C26 120.1(2)
C30 C31 H31A 120.0(13)
C26 C31 H31A 119.9(13)

loop_
_geom_bond_atom_site_label_1
_geom_bond_atom_site_label_2
_geom_bond_distance
C1 C2 1.359(3)
C1 C10 1.425(2)
C1 C11 1.511(3)
C2 C3 1.425(3)
C2 H2A 1.00(2)
C3 C8 1.420(3)
C3 C4 1.420(3)
C4 C5 1.376(4)
C4 H4A 0.99(3)
C5 C6 1.390(5)
C5 H5A 0.98(3)
C6 C7 1.351(5)
C6 H6A 0.94(3)
C7 C8 1.422(3)
C7 H7A 0.96(3)
C8 C9 1.403(4)
C9 C10 1.360(3)
C9 H9A 1.01(2)
C10 H10A 0.94(2)
C11 N13 1.461(2)
C11 C12 1.522(3)
C11 H11A 1.00(2)
C12 H12A 0.99(3)
C12 H12B 0.95(3)
C12 H12C 1.01(2)
N13 C14 1.323(2)
N13 H13 0.82(2)
C14 O15 1.231(2)
C14 C16 1.535(2)
C16 O17 1.421(2)
C16 C18 1.529(2)
C16 H16A 1.03(2)
O17 H17 0.82(3)
C18 C23 1.330(3)
C18 Si19 1.8965(19)
Si19 C20 1.847(3)
Si19 C22 1.857(3)
Si19 C21 1.859(2)
C20 H20A 1.05(3)
C20 H20B 0.95(3)
C20 H20C 1.00(3)
C21 H21A 0.96(3)
C21 H21B 0.92(3)
C21 H21C 1.05(3)
C22 H22A 0.94(4)
C22 H22B 1.11(4)
C22 H22C 0.96(4)
C23 C24 1.431(3)
C23 H23A 0.98(2)
C24 C25 1.199(3)
C25 C26 1.439(3)
C26 C31 1.392(3)
C26 C27 1.397(3)
C27 C28 1.368(3)
C27 H27A 0.95(3)
C28 C29 1.375(3)
C28 H28A 0.95(3)
C29 C30 1.381(3)
C29 H29A 0.93(2)
C30 C31 1.383(3)
C30 H30A 0.90(3)
C31 H31A 0.99(2)

loop_
_geom_hbond_atom_site_label_D
_geom_hbond_atom_site_label_H
_geom_hbond_atom_site_label_A
_geom_hbond_distance_DH
_geom_hbond_distance_HA
_geom_hbond_distance_DA
_geom_hbond_angle_DHA
_geom_hbond_site_symmetry_A
N13 H13 O17 0.82(2) 2.075(19) 2.527(2) 114.7(16) .
O17 H17 O15 0.82(3) 1.96(3) 2.7675(17) 168(2) 1_655

loop_
_geom_torsion_atom_site_label_1
_geom_torsion_atom_site_label_2
_geom_torsion_atom_site_label_3
_geom_torsion_atom_site_label_4
_geom_torsion
C10 C1 C2 C3 -0.7(3)
C11 C1 C2 C3 175.92(16)
C1 C2 C3 C8 0.5(3)
C1 C2 C3 C4 -178.90(19)
C8 C3 C4 C5 0.0(3)
C2 C3 C4 C5 179.4(2)
C3 C4 C5 C6 -0.2(4)
C4 C5 C6 C7 0.8(4)
C5 C6 C7 C8 -1.2(4)
C4 C3 C8 C9 179.43(19)
C2 C3 C8 C9 0.0(3)
C4 C3 C8 C7 -0.3(3)
C2 C3 C8 C7 -179.74(19)
C6 C7 C8 C9 -178.8(2)
C6 C7 C8 C3 0.9(3)
C3 C8 C9 C10 -0.3(3)
C7 C8 C9 C10 179.41(19)
C8 C9 C10 C1 0.2(3)
C2 C1 C10 C9 0.3(3)
C11 C1 C10 C9 -176.44(17)
C2 C1 C11 N13 18.5(2)
C10 C1 C11 N13 -164.93(16)
C2 C1 C11 C12 -104.4(2)
C10 C1 C11 C12 72.2(2)
C1 C11 N13 C14 86.9(2)
C12 C11 N13 C14 -149.0(2)
C11 N13 C14 O15 -2.1(3)
C11 N13 C14 C16 177.90(18)
O15 C14 C16 O17 173.90(17)
N13 C14 C16 O17 -6.1(2)
O15 C14 C16 C18 49.1(2)
N13 C14 C16 C18 -130.92(18)
O17 C16 C18 C23 -19.0(2)
C14 C16 C18 C23 101.54(19)
O17 C16 C18 Si19 159.53(12)
C14 C16 C18 Si19 -79.93(18)
C23 C18 Si19 C20 176.05(19)
C16 C18 Si19 C20 -2.41(19)
C23 C18 Si19 C22 -62.0(2)
C16 C18 Si19 C22 119.57(16)
C23 C18 Si19 C21 57.4(2)
C16 C18 Si19 C21 -121.05(17)
C16 C18 C23 C24 -179.93(18)
Si19 C18 C23 C24 1.6(3)
C18 C23 C24 C25 -134(6)
C23 C24 C25 C26 139(6)
C24 C25 C26 C31 -107(7)
C24 C25 C26 C27 74(7)
C31 C26 C27 C28 0.3(3)
C25 C26 C27 C28 179.8(2)
C26 C27 C28 C29 0.3(3)
C27 C28 C29 C30 -0.9(3)
C28 C29 C30 C31 1.0(3)
C29 C30 C31 C26 -0.4(3)
C27 C26 C31 C30 -0.3(3)
C25 C26 C31 C30 -179.7(2)

loop_
_cod_related_entry_id
_cod_related_entry_database
_cod_related_entry_code
1 ChemSpider 21199739
